data_1537266
loop_
_publ_author_name
'von Schnering, H.G.'
'Thiele, G.'
'Freiberg, M.'
'Chang Jenhui'
'Peters, E.M.'
'Ormeci, A.'
'Peters, K.'
'Roehr, C.'
'Schroeder, L.'

_publ_section_title
;
 Structure and bonding of the mixed-valent platinum trihalides, Pt Cl3 and
 Pt Br3
;
_journal_name_full 'Zeitschrift fuer Anorganische und Allgemeine Chemie'
_journal_page_first 109
_journal_page_last 116
_journal_volume 630
_journal_year 2004
_chemical_formula_sum 'Cl3 Pt'
_chemical_name_systematic 'Pt Cl3'
_space_group_IT_number 148
_symmetry_space_group_name_Hall '-R 3'
_symmetry_space_group_name_H-M 'R -3 :H'
_cell_angle_alpha 90
_cell_angle_beta 90
_cell_angle_gamma 120
_cell_formula_units_Z 36
_cell_length_a 21.213
_cell_length_b 21.213
_cell_length_c 8.6
_cell_volume 3351.454
_citation_journal_id_ASTM ZAACAB
_cod_data_source_file vonSchnering_ZAACAB_2004_1215.cif
_cod_data_source_block Cl3Pt1
_cod_original_formula_sum 'Cl3 Pt1'
_cod_database_code 1537266

loop_
_symmetry_equiv_pos_as_xyz
x,y,z
-y,x-y,z
-x+y,-x,z
-x,-y,-z
y,-x+y,-z
x-y,x,-z
x+2/3,y+1/3,z+1/3
-y+2/3,x-y+1/3,z+1/3
-x+y+2/3,-x+1/3,z+1/3
-x+2/3,-y+1/3,-z+1/3
y+2/3,-x+y+1/3,-z+1/3
x-y+2/3,x+1/3,-z+1/3
x+1/3,y+2/3,z+2/3
-y+1/3,x-y+2/3,z+2/3
-x+y+1/3,-x+2/3,z+2/3
-x+1/3,-y+2/3,-z+2/3
y+1/3,-x+y+2/3,-z+2/3
x-y+1/3,x+2/3,-z+2/3

loop_
_atom_site_label
_atom_site_type_symbol
_atom_site_fract_x
_atom_site_fract_y
_atom_site_fract_z
_atom_site_occupancy
_atom_site_U_iso_or_equiv
Cl5 Cl-1 0.1158 0.2976 0.658 1 0.0
Cl6 Cl-1 0.0202 0.2061 0.3604 1 0.0
Cl1 Cl-1 0.0975 0.1776 -0.0004 1 0.0
Cl2 Cl-1 0.0916 0.0857 0.3118 1 0.0
Pt2 Pt+4 0.02752 0.29989 0.50979 1 0.0
Pt1 Pt+2 0.00606 0.09352 0.15895 1 0.0
Cl4 Cl-1 0.0313 0.393 0.6781 1 0.0
Cl3 Cl-1 0.1153 0.3854 0.3428 1 0.0
